data_7135648
loop_
_publ_author_name
'Li, Jingwen'
'Zhang, Ziqi'
'Li, Zenghui'
'Wang, Jing'
'Xu, Changyuan'
'Xiong, Jie'
'Yue, Ling'
'Rao, Bin'

_publ_section_title
;
 D&#x2d9;-A radicals fabricated from polychlorinated trityl and pyridinium
 featuring a SOMO-LUMO electronic transition.
;
_journal_issue 29
_journal_name_full 'Chemical communications (Cambridge, England)'
_journal_page_first 7558
_journal_page_last 7562
_journal_paper_doi 10.1039/d6cc00928j
_journal_volume 62
_journal_year 2026
_chemical_formula_moiety 'C28 H12 Cl8 N'
_chemical_formula_sum 'C28 H12 Cl8 N'
_chemical_formula_weight 645.99
_space_group_crystal_system monoclinic
_space_group_IT_number 14
_space_group_name_Hall '-P 2ybc'
_space_group_name_H-M_alt 'P 1 21/c 1'
_atom_sites_solution_hydrogens geom
_atom_sites_solution_primary iterative
_audit_creation_date 2025-06-02
_audit_creation_method
;
Olex2 1.5
(compiled 2025.05.31 svn.r86d253d1 for OlexSys, GUI svn.r7254)
;
_audit_update_record
;
2026-02-08 deposited with the CCDC.	2026-03-18 downloaded from the CCDC.
;
_cell_angle_alpha 90
_cell_angle_beta 101.319(2)
_cell_angle_gamma 90
_cell_formula_units_Z 4
_cell_length_a 12.3163(4)
_cell_length_b 13.5475(4)
_cell_length_c 15.9782(5)
_cell_measurement_reflns_used 4653
_cell_measurement_temperature 150
_cell_measurement_theta_max 68.29
_cell_measurement_theta_min 3.66
_cell_volume 2614.19(14)
_computing_cell_refinement 'SAINT V8.40B (?, 2016)'
_computing_data_reduction 'SAINT V8.40B (?, 2016)'
_computing_molecular_graphics 'Olex2 1.5 (Dolomanov et al., 2009)'
_computing_publication_material 'Olex2 1.5 (Dolomanov et al., 2009)'
_computing_structure_refinement 'SHELXL 2019/3 (Sheldrick, 2015)'
_computing_structure_solution 'olex2.solve 1.5 (Bourhis et al., 2015)'
_diffrn_ambient_temperature 150.00
_diffrn_measured_fraction_theta_full 0.988
_diffrn_measured_fraction_theta_max 0.987
_diffrn_measurement_device_type 'Bruker APEX-II CCD'
_diffrn_measurement_method '\f and \w scans'
_diffrn_radiation_type CuK\a
_diffrn_radiation_wavelength 1.54178
_diffrn_reflns_av_R_equivalents 0.0781
_diffrn_reflns_av_unetI/netI 0.0608
_diffrn_reflns_Laue_measured_fraction_full 0.988
_diffrn_reflns_Laue_measured_fraction_max 0.987
_diffrn_reflns_limit_h_max 14
_diffrn_reflns_limit_h_min -14
_diffrn_reflns_limit_k_max 14
_diffrn_reflns_limit_k_min -15
_diffrn_reflns_limit_l_max 19
_diffrn_reflns_limit_l_min -18
_diffrn_reflns_number 22742
_diffrn_reflns_point_group_measured_fraction_full 0.988
_diffrn_reflns_point_group_measured_fraction_max 0.987
_diffrn_reflns_theta_full 67.679
_diffrn_reflns_theta_max 68.322
_diffrn_reflns_theta_min 3.660
_diffrn_standards_number 0
_exptl_absorpt_coefficient_mu 8.051
_exptl_absorpt_correction_T_max 0.7531
_exptl_absorpt_correction_T_min 0.5747
_exptl_absorpt_correction_type none
_exptl_absorpt_process_details
;
SADABS-2016/2 (Bruker,2016/2) was used for absorption correction.
wR2(int) was 0.1143 before and 0.0707 after correction.
The Ratio of minimum to maximum transmission is 0.7631.
The \l/2 correction factor is Not present.
;
_exptl_crystal_colour 'clear light yellow'
_exptl_crystal_colour_lustre clear
_exptl_crystal_colour_modifier light
_exptl_crystal_colour_primary yellow
_exptl_crystal_density_diffrn 1.641
_exptl_crystal_description plate
_exptl_crystal_F_000 1292
_exptl_crystal_size_max 0.049
_exptl_crystal_size_mid 0.042
_exptl_crystal_size_min 0.031
_refine_diff_density_max 0.804
_refine_diff_density_min -0.587
_refine_diff_density_rms 0.088
_refine_ls_extinction_method none
_refine_ls_goodness_of_fit_ref 1.080
_refine_ls_hydrogen_treatment constr
_refine_ls_matrix_type full
_refine_ls_number_parameters 334
_refine_ls_number_reflns 4726
_refine_ls_number_restraints 0
_refine_ls_restrained_S_all 1.080
_refine_ls_R_factor_all 0.0648
_refine_ls_R_factor_gt 0.0482
_refine_ls_shift/su_max 0.001
_refine_ls_shift/su_mean 0.000
_refine_ls_structure_factor_coef Fsqd
_refine_ls_weighting_details 'w=1/[\s^2^(Fo^2^)+(0.0552P)^2^+0.4100P] where P=(Fo^2^+2Fc^2^)/3'
_refine_ls_weighting_scheme calc
_refine_ls_wR_factor_gt 0.1124
_refine_ls_wR_factor_ref 0.1195
_reflns_Friedel_coverage 0.000
_reflns_number_gt 3565
_reflns_number_total 4726
_reflns_threshold_expression 'I > 2\s(I)'
_cod_data_source_file d6cc00928j2.cif
_cod_data_source_block 1b
_cod_depositor_comments 'Adding full bibliography for 7135646--7135649.cif.'
_cod_database_code 7135648
_shelx_shelxl_version_number 2019/3
_shelx_space_group_comment
;
The symmetry employed for this shelxl refinement is uniquely defined
by the following loop, which should always be used as a source of
symmetry information in preference to the above space-group names.
They are only intended as comments.
;
_shelx_estimated_absorpt_t_max 0.788
_shelx_estimated_absorpt_t_min 0.694
_olex2_refinement_description
;
1. Fixed Uiso
 At 1.2 times of:
  All C(H) groups
2.a Aromatic/amide H refined with riding coordinates:
 C4(H4), C21(H21), C15(H15), C19(H19), C8(H8), C25(H25), C27(H27), C9(H9),
 C13(H13), C11(H11), C14(H14), C10(H10)
;
_olex2_submission_special_instructions 'No special instructions were received'

loop_
_space_group_symop_operation_xyz
'x, y, z'
'-x, y+1/2, -z+1/2'
'-x, -y, -z'
'x, -y-1/2, z-1/2'

loop_
_atom_site_label
_atom_site_type_symbol
_atom_site_fract_x
_atom_site_fract_y
_atom_site_fract_z
_atom_site_U_iso_or_equiv
_atom_site_adp_type
_atom_site_occupancy
_atom_site_site_symmetry_order
_atom_site_calc_flag
_atom_site_refinement_flags_posn
_atom_site_refinement_flags_adp
_atom_site_refinement_flags_occupancy
_atom_site_disorder_assembly
_atom_site_disorder_group
Cl7 Cl 0.42683(7) 1.04936(6) 0.58174(5) 0.0236(2) Uani 1 1 d . . . . .
Cl1 Cl 0.41662(7) 0.78695(7) 0.50311(5) 0.0268(2) Uani 1 1 d . . . . .
Cl5 Cl 0.44868(7) 0.96493(7) 0.84930(5) 0.0281(2) Uani 1 1 d . . . . .
Cl6 Cl 0.54388(8) 0.71952(7) 0.77284(6) 0.0315(2) Uani 1 1 d . . . . .
Cl8 Cl 0.85125(8) 0.94022(8) 0.66922(7) 0.0357(3) Uani 1 1 d . . . . .
Cl2 Cl 0.23316(9) 0.74992(8) 0.78601(6) 0.0368(3) Uani 1 1 d . . . . .
Cl3 Cl 0.15924(9) 0.91756(9) 0.54657(7) 0.0437(3) Uani 1 1 d . . . . .
Cl4 Cl 0.06672(9) 1.16366(9) 0.78409(8) 0.0483(3) Uani 1 1 d . . . . .
N1 N 0.3248(3) 0.4190(3) 0.5454(2) 0.0300(7) Uani 1 1 d . . . . .
C23 C 0.2978(3) 0.9390(3) 0.7004(2) 0.0204(8) Uani 1 1 d . . . . .
C17 C 0.4883(3) 0.8853(3) 0.6764(2) 0.0205(7) Uani 1 1 d . . . . .
C2 C 0.3279(3) 0.7659(3) 0.6460(2) 0.0196(7) Uani 1 1 d . . . . .
C1 C 0.3712(3) 0.8633(3) 0.6740(2) 0.0209(8) Uani 1 1 d . . . . .
C4 C 0.2338(3) 0.6116(3) 0.6683(2) 0.0241(8) Uani 1 1 d . . . . .
H4 H 0.191408 0.575478 0.701497 0.029 Uiso 1 1 calc R U . . .
C21 C 0.6338(3) 0.9876(3) 0.6359(2) 0.0241(8) Uani 1 1 d . . . . .
H21 H 0.654444 1.045813 0.609805 0.029 Uiso 1 1 calc R U . . .
C7 C 0.1401(3) 0.4123(3) 0.5747(2) 0.0238(8) Uani 1 1 d . . . . .
C16 C 0.3525(3) 0.7198(3) 0.5725(2) 0.0210(8) Uani 1 1 d . . . . .
C15 C 0.3240(3) 0.6239(3) 0.5492(2) 0.0233(8) Uani 1 1 d . . . . .
H15 H 0.345506 0.596223 0.500283 0.028 Uiso 1 1 calc R U . . .
C5 C 0.2638(3) 0.5674(3) 0.5968(2) 0.0226(8) Uani 1 1 d . . . . .
C3 C 0.2652(3) 0.7063(3) 0.6907(2) 0.0253(8) Uani 1 1 d . . . . .
C22 C 0.5239(3) 0.9685(3) 0.6375(2) 0.0204(7) Uani 1 1 d . . . . .
C6 C 0.2413(3) 0.4622(3) 0.5715(2) 0.0252(8) Uani 1 1 d . . . . .
C19 C 0.6841(3) 0.8374(3) 0.7140(2) 0.0246(8) Uani 1 1 d . . . . .
H19 H 0.739239 0.792340 0.740895 0.030 Uiso 1 1 calc R U . . .
C20 C 0.7135(3) 0.9199(3) 0.6731(2) 0.0244(8) Uani 1 1 d . . . . .
C18 C 0.5735(3) 0.8207(3) 0.7156(2) 0.0222(8) Uani 1 1 d . . . . .
C24 C 0.3261(3) 0.9901(3) 0.7791(2) 0.0233(8) Uani 1 1 d . . . . .
C8 C 0.0451(3) 0.4580(3) 0.5965(2) 0.0298(9) Uani 1 1 d . . . . .
H8 H 0.047993 0.525640 0.612435 0.036 Uiso 1 1 calc R U . . .
C12 C 0.1307(3) 0.3120(3) 0.5485(2) 0.0303(9) Uani 1 1 d . . . . .
C25 C 0.2566(3) 1.0587(3) 0.8046(3) 0.0288(9) Uani 1 1 d . . . . .
H25 H 0.277601 1.091876 0.857739 0.035 Uiso 1 1 calc R U . . .
C28 C 0.1960(3) 0.9650(3) 0.6496(2) 0.0280(9) Uani 1 1 d . . . . .
C27 C 0.1247(3) 1.0320(3) 0.6738(3) 0.0325(9) Uani 1 1 d . . . . .
H27 H 0.055481 1.046050 0.637695 0.039 Uiso 1 1 calc R U . . .
C9 C -0.0503(3) 0.4056(3) 0.5946(2) 0.0347(10) Uani 1 1 d . . . . .
H9 H -0.112385 0.436598 0.610418 0.042 Uiso 1 1 calc R U . . .
C26 C 0.1555(3) 1.0786(3) 0.7517(3) 0.0316(9) Uani 1 1 d . . . . .
C13 C 0.2241(4) 0.2670(3) 0.5226(3) 0.0386(10) Uani 1 1 d . . . . .
H13 H 0.221987 0.199445 0.506309 0.046 Uiso 1 1 calc R U . . .
C11 C 0.0316(4) 0.2598(3) 0.5467(3) 0.0376(10) Uani 1 1 d . . . . .
H11 H 0.026281 0.192467 0.529673 0.045 Uiso 1 1 calc R U . . .
C14 C 0.3162(3) 0.3226(3) 0.5217(3) 0.0366(10) Uani 1 1 d . . . . .
H14 H 0.377322 0.292480 0.503612 0.044 Uiso 1 1 calc R U . . .
C10 C -0.0568(4) 0.3056(4) 0.5692(3) 0.0417(11) Uani 1 1 d . . . . .
H10 H -0.123563 0.269920 0.567880 0.050 Uiso 1 1 calc R U . . .

loop_
_atom_site_aniso_label
_atom_site_aniso_U_11
_atom_site_aniso_U_22
_atom_site_aniso_U_33
_atom_site_aniso_U_23
_atom_site_aniso_U_13
_atom_site_aniso_U_12
Cl7 0.0292(5) 0.0191(5) 0.0227(4) 0.0039(3) 0.0053(3) 0.0004(3)
Cl1 0.0352(5) 0.0254(5) 0.0219(4) 0.0000(3) 0.0107(4) -0.0045(4)
Cl5 0.0289(5) 0.0348(6) 0.0199(4) -0.0036(4) 0.0030(3) 0.0009(4)
Cl6 0.0325(5) 0.0264(6) 0.0351(5) 0.0123(4) 0.0057(4) 0.0010(4)
Cl8 0.0231(5) 0.0420(7) 0.0437(6) -0.0046(4) 0.0105(4) -0.0052(4)
Cl2 0.0551(6) 0.0324(6) 0.0285(5) -0.0054(4) 0.0216(5) -0.0151(4)
Cl3 0.0378(6) 0.0450(7) 0.0398(6) -0.0095(5) -0.0136(4) 0.0046(5)
Cl4 0.0393(6) 0.0356(7) 0.0762(8) -0.0024(5) 0.0264(6) 0.0100(5)
N1 0.0284(18) 0.027(2) 0.0328(18) -0.0030(14) 0.0025(14) 0.0010(14)
C23 0.0219(18) 0.016(2) 0.0245(19) 0.0004(14) 0.0060(14) -0.0048(13)
C17 0.0262(19) 0.021(2) 0.0140(17) -0.0035(13) 0.0029(14) -0.0004(14)
C2 0.0208(18) 0.018(2) 0.0184(17) -0.0015(14) 0.0012(14) -0.0026(13)
C1 0.0250(19) 0.022(2) 0.0149(17) 0.0019(13) 0.0018(14) -0.0019(14)
C4 0.0276(19) 0.022(2) 0.0231(19) 0.0019(15) 0.0072(15) -0.0061(15)
C21 0.030(2) 0.022(2) 0.0213(19) -0.0054(15) 0.0066(15) -0.0075(15)
C7 0.028(2) 0.021(2) 0.0201(18) 0.0017(14) -0.0017(14) -0.0005(15)
C16 0.0241(18) 0.019(2) 0.0207(18) 0.0023(14) 0.0060(14) -0.0018(14)
C15 0.0283(19) 0.021(2) 0.0214(19) -0.0031(14) 0.0055(15) 0.0002(15)
C5 0.0236(19) 0.020(2) 0.0224(19) -0.0003(14) 0.0017(15) -0.0015(14)
C3 0.029(2) 0.026(2) 0.0200(18) -0.0001(15) 0.0028(15) -0.0011(16)
C22 0.0230(18) 0.020(2) 0.0170(17) -0.0001(14) 0.0010(14) -0.0004(14)
C6 0.029(2) 0.025(2) 0.0190(19) 0.0052(15) -0.0010(15) 0.0000(16)
C19 0.0223(19) 0.029(2) 0.0217(19) -0.0025(15) 0.0028(15) 0.0025(15)
C20 0.0219(19) 0.029(2) 0.0223(19) -0.0062(15) 0.0041(15) -0.0029(15)
C18 0.0270(19) 0.019(2) 0.0196(18) 0.0023(14) 0.0020(14) -0.0001(15)
C24 0.0227(18) 0.023(2) 0.025(2) 0.0032(15) 0.0073(15) -0.0006(15)
C8 0.028(2) 0.039(3) 0.021(2) -0.0021(16) 0.0036(16) -0.0038(17)
C12 0.033(2) 0.027(2) 0.027(2) 0.0012(16) -0.0035(16) -0.0030(17)
C25 0.030(2) 0.025(2) 0.034(2) -0.0055(16) 0.0135(17) -0.0046(16)
C28 0.028(2) 0.023(2) 0.032(2) -0.0017(16) 0.0034(16) -0.0048(16)
C27 0.023(2) 0.023(2) 0.050(3) 0.0045(18) 0.0053(18) -0.0031(16)
C9 0.033(2) 0.048(3) 0.025(2) -0.0076(18) 0.0084(17) -0.0084(19)
C26 0.030(2) 0.019(2) 0.049(3) 0.0014(18) 0.0162(19) 0.0024(16)
C13 0.040(2) 0.020(3) 0.052(3) -0.0001(19) 0.000(2) 0.0017(18)
C11 0.043(3) 0.023(3) 0.043(3) -0.0002(18) 0.001(2) -0.0083(18)
C14 0.036(2) 0.024(3) 0.049(3) -0.0086(19) 0.0058(19) 0.0063(18)
C10 0.040(3) 0.045(3) 0.039(3) 0.001(2) 0.007(2) -0.017(2)

loop_
_atom_type_symbol
_atom_type_description
_atom_type_scat_dispersion_real
_atom_type_scat_dispersion_imag
_atom_type_scat_source
C C 0.0181 0.0091 'International Tables Vol C Tables 4.2.6.8 and 6.1.1.4'
H H 0.0000 0.0000 'International Tables Vol C Tables 4.2.6.8 and 6.1.1.4'
Cl Cl 0.3639 0.7018 'International Tables Vol C Tables 4.2.6.8 and 6.1.1.4'
N N 0.0311 0.0180 'International Tables Vol C Tables 4.2.6.8 and 6.1.1.4'

loop_
_geom_angle_atom_site_label_1
_geom_angle_atom_site_label_2
_geom_angle_atom_site_label_3
_geom_angle
_geom_angle_site_symmetry_1
_geom_angle_site_symmetry_3
_geom_angle_publ_flag
C6 N1 C14 119.5(3) . . ?
C24 C23 C1 122.2(3) . . ?
C28 C23 C1 122.5(3) . . ?
C28 C23 C24 115.3(3) . . ?
C22 C17 C1 123.1(3) . . ?
C22 C17 C18 115.2(3) . . ?
C18 C17 C1 121.7(3) . . ?
C16 C2 C1 121.9(3) . . ?
C3 C2 C1 124.6(3) . . ?
C3 C2 C16 113.4(3) . . ?
C17 C1 C23 120.2(3) . . ?
C2 C1 C23 120.4(3) . . ?
C2 C1 C17 119.4(3) . . ?
C5 C4 H4 119.7 . . ?
C3 C4 H4 119.7 . . ?
C3 C4 C5 120.5(3) . . ?
C22 C21 H21 120.6 . . ?
C22 C21 C20 118.7(3) . . ?
C20 C21 H21 120.6 . . ?
C8 C7 C6 124.6(4) . . ?
C12 C7 C6 117.6(3) . . ?
C12 C7 C8 117.7(4) . . ?
C2 C16 Cl1 119.7(3) . . ?
C15 C16 Cl1 116.3(3) . . ?
C15 C16 C2 123.8(3) . . ?
C16 C15 H15 119.8 . . ?
C16 C15 C5 120.4(3) . . ?
C5 C15 H15 119.8 . . ?
C4 C5 C6 124.3(3) . . ?
C15 C5 C4 117.7(3) . . ?
C15 C5 C6 117.9(3) . . ?
C2 C3 Cl2 119.2(3) . . ?
C4 C3 Cl2 116.4(3) . . ?
C4 C3 C2 124.2(3) . . ?
C17 C22 Cl7 119.5(3) . . ?
C21 C22 Cl7 116.9(3) . . ?
C21 C22 C17 123.5(3) . . ?
N1 C6 C7 122.8(4) . . ?
N1 C6 C5 113.2(3) . . ?
C7 C6 C5 124.0(3) . . ?
C20 C19 H19 120.3 . . ?
C20 C19 C18 119.4(3) . . ?
C18 C19 H19 120.3 . . ?
C21 C20 Cl8 119.7(3) . . ?
C19 C20 Cl8 119.7(3) . . ?
C19 C20 C21 120.7(3) . . ?
C17 C18 Cl6 120.7(3) . . ?
C19 C18 Cl6 116.8(3) . . ?
C19 C18 C17 122.5(3) . . ?
C23 C24 Cl5 120.6(3) . . ?
C25 C24 Cl5 117.1(3) . . ?
C25 C24 C23 122.2(3) . . ?
C7 C8 H8 119.6 . . ?
C9 C8 C7 120.8(4) . . ?
C9 C8 H8 119.6 . . ?
C7 C12 C13 118.0(4) . . ?
C11 C12 C7 120.5(4) . . ?
C11 C12 C13 121.5(4) . . ?
C24 C25 H25 120.5 . . ?
C24 C25 C26 119.1(4) . . ?
C26 C25 H25 120.5 . . ?
C23 C28 Cl3 119.5(3) . . ?
C27 C28 Cl3 116.7(3) . . ?
C27 C28 C23 123.7(4) . . ?
C28 C27 H27 120.7 . . ?
C28 C27 C26 118.6(4) . . ?
C26 C27 H27 120.7 . . ?
C8 C9 H9 119.8 . . ?
C8 C9 C10 120.4(4) . . ?
C10 C9 H9 119.8 . . ?
C25 C26 Cl4 119.3(3) . . ?
C27 C26 Cl4 119.6(3) . . ?
C27 C26 C25 121.1(4) . . ?
C12 C13 H13 120.5 . . ?
C14 C13 C12 118.9(4) . . ?
C14 C13 H13 120.5 . . ?
C12 C11 H11 120.0 . . ?
C10 C11 C12 120.1(4) . . ?
C10 C11 H11 120.0 . . ?
N1 C14 C13 123.2(4) . . ?
N1 C14 H14 118.4 . . ?
C13 C14 H14 118.4 . . ?
C9 C10 H10 119.7 . . ?
C11 C10 C9 120.6(4) . . ?
C11 C10 H10 119.7 . . ?

loop_
_geom_bond_atom_site_label_1
_geom_bond_atom_site_label_2
_geom_bond_distance
_geom_bond_site_symmetry_2
_geom_bond_publ_flag
Cl7 C22 1.733(4) . ?
Cl1 C16 1.740(3) . ?
Cl5 C24 1.729(4) . ?
Cl6 C18 1.726(4) . ?
Cl8 C20 1.732(4) . ?
Cl2 C3 1.749(4) . ?
Cl3 C28 1.742(4) . ?
Cl4 C26 1.736(4) . ?
N1 C6 1.320(5) . ?
N1 C14 1.358(5) . ?
C23 C1 1.481(5) . ?
C23 C24 1.419(5) . ?
C23 C28 1.399(5) . ?
C17 C1 1.465(5) . ?
C17 C22 1.399(5) . ?
C17 C18 1.416(5) . ?
C2 C1 1.460(5) . ?
C2 C16 1.414(5) . ?
C2 C3 1.406(5) . ?
C4 H4 0.9500 . ?
C4 C5 1.403(5) . ?
C4 C3 1.366(5) . ?
C21 H21 0.9500 . ?
C21 C22 1.383(5) . ?
C21 C20 1.388(5) . ?
C7 C6 1.428(5) . ?
C7 C8 1.426(5) . ?
C7 C12 1.420(6) . ?
C16 C15 1.378(5) . ?
C15 H15 0.9500 . ?
C15 C5 1.391(5) . ?
C5 C6 1.492(5) . ?
C19 H19 0.9500 . ?
C19 C20 1.379(5) . ?
C19 C18 1.386(5) . ?
C24 C25 1.378(5) . ?
C8 H8 0.9500 . ?
C8 C9 1.367(5) . ?
C12 C13 1.433(6) . ?
C12 C11 1.406(6) . ?
C25 H25 0.9500 . ?
C25 C26 1.387(6) . ?
C28 C27 1.369(6) . ?
C27 H27 0.9500 . ?
C27 C26 1.381(6) . ?
C9 H9 0.9500 . ?
C9 C10 1.411(6) . ?
C13 H13 0.9500 . ?
C13 C14 1.364(6) . ?
C11 H11 0.9500 . ?
C11 C10 1.362(6) . ?
C14 H14 0.9500 . ?
C10 H10 0.9500 . ?

loop_
_geom_torsion_atom_site_label_1
_geom_torsion_atom_site_label_2
_geom_torsion_atom_site_label_3
_geom_torsion_atom_site_label_4
_geom_torsion
_geom_torsion_site_symmetry_1
_geom_torsion_site_symmetry_2
_geom_torsion_site_symmetry_3
_geom_torsion_site_symmetry_4
_geom_torsion_publ_flag
Cl1 C16 C15 C5 -174.4(3) . . . . ?
Cl5 C24 C25 C26 -177.6(3) . . . . ?
Cl3 C28 C27 C26 -173.8(3) . . . . ?
C23 C24 C25 C26 0.0(6) . . . . ?
C23 C28 C27 C26 1.6(6) . . . . ?
C2 C16 C15 C5 2.6(6) . . . . ?
C1 C23 C24 Cl5 -0.8(5) . . . . ?
C1 C23 C24 C25 -178.3(3) . . . . ?
C1 C23 C28 Cl3 -7.2(5) . . . . ?
C1 C23 C28 C27 177.5(4) . . . . ?
C1 C17 C22 Cl7 -1.2(5) . . . . ?
C1 C17 C22 C21 -176.8(3) . . . . ?
C1 C17 C18 Cl6 -7.3(5) . . . . ?
C1 C17 C18 C19 176.0(3) . . . . ?
C1 C2 C16 Cl1 -10.7(5) . . . . ?
C1 C2 C16 C15 172.4(3) . . . . ?
C1 C2 C3 Cl2 1.1(5) . . . . ?
C1 C2 C3 C4 -173.6(3) . . . . ?
C4 C5 C6 N1 -138.7(4) . . . . ?
C4 C5 C6 C7 41.4(5) . . . . ?
C7 C8 C9 C10 -1.4(6) . . . . ?
C7 C12 C13 C14 -1.9(6) . . . . ?
C7 C12 C11 C10 0.7(6) . . . . ?
C16 C2 C1 C23 134.8(4) . . . . ?
C16 C2 C1 C17 -45.6(5) . . . . ?
C16 C2 C3 Cl2 177.0(3) . . . . ?
C16 C2 C3 C4 2.4(5) . . . . ?
C16 C15 C5 C4 0.1(5) . . . . ?
C16 C15 C5 C6 -176.3(3) . . . . ?
C15 C5 C6 N1 37.5(5) . . . . ?
C15 C5 C6 C7 -142.5(4) . . . . ?
C5 C4 C3 Cl2 -174.8(3) . . . . ?
C5 C4 C3 C2 0.0(6) . . . . ?
C3 C2 C1 C23 -49.5(5) . . . . ?
C3 C2 C1 C17 130.0(4) . . . . ?
C3 C2 C16 Cl1 173.2(3) . . . . ?
C3 C2 C16 C15 -3.7(5) . . . . ?
C3 C4 C5 C15 -1.3(6) . . . . ?
C3 C4 C5 C6 174.9(3) . . . . ?
C22 C17 C1 C23 -52.2(5) . . . . ?
C22 C17 C1 C2 128.2(4) . . . . ?
C22 C17 C18 Cl6 175.4(3) . . . . ?
C22 C17 C18 C19 -1.3(5) . . . . ?
C22 C21 C20 Cl8 178.1(3) . . . . ?
C22 C21 C20 C19 -2.6(5) . . . . ?
C6 N1 C14 C13 0.6(6) . . . . ?
C6 C7 C8 C9 177.3(4) . . . . ?
C6 C7 C12 C13 1.4(5) . . . . ?
C6 C7 C12 C11 -177.3(4) . . . . ?
C20 C21 C22 Cl7 -174.3(3) . . . . ?
C20 C21 C22 C17 1.4(5) . . . . ?
C20 C19 C18 Cl6 -176.6(3) . . . . ?
C20 C19 C18 C17 0.2(5) . . . . ?
C18 C17 C1 C23 130.6(4) . . . . ?
C18 C17 C1 C2 -48.9(5) . . . . ?
C18 C17 C22 Cl7 176.1(3) . . . . ?
C18 C17 C22 C21 0.5(5) . . . . ?
C18 C19 C20 Cl8 -178.9(3) . . . . ?
C18 C19 C20 C21 1.9(5) . . . . ?
C24 C23 C1 C17 -51.0(5) . . . . ?
C24 C23 C1 C2 128.6(4) . . . . ?
C24 C23 C28 Cl3 172.8(3) . . . . ?
C24 C23 C28 C27 -2.5(5) . . . . ?
C24 C25 C26 Cl4 179.2(3) . . . . ?
C24 C25 C26 C27 -1.0(6) . . . . ?
C8 C7 C6 N1 -175.2(3) . . . . ?
C8 C7 C6 C5 4.7(6) . . . . ?
C8 C7 C12 C13 177.0(4) . . . . ?
C8 C7 C12 C11 -1.7(5) . . . . ?
C8 C9 C10 C11 0.3(6) . . . . ?
C12 C7 C6 N1 0.1(5) . . . . ?
C12 C7 C6 C5 180.0(3) . . . . ?
C12 C7 C8 C9 2.0(5) . . . . ?
C12 C13 C14 N1 1.0(7) . . . . ?
C12 C11 C10 C9 0.0(7) . . . . ?
C28 C23 C1 C17 129.1(4) . . . . ?
C28 C23 C1 C2 -51.4(5) . . . . ?
C28 C23 C24 Cl5 179.2(3) . . . . ?
C28 C23 C24 C25 1.7(5) . . . . ?
C28 C27 C26 Cl4 -179.9(3) . . . . ?
C28 C27 C26 C25 0.3(6) . . . . ?
C13 C12 C11 C10 -178.0(4) . . . . ?
C11 C12 C13 C14 176.8(4) . . . . ?
C14 N1 C6 C7 -1.1(6) . . . . ?
C14 N1 C6 C5 179.0(3) . . . . ?
